data_2001709
loop_
_publ_author_name
'Gao, Y.'
'Guery, J.'
'Jacoboni, C.'

_publ_section_title
;
 Structures of [Zr~2~F~8~(dmso)~4~] and [ZrF~4~(dmso)(H~2~O)~2~].2H~2~O
;
_journal_issue 5
_journal_name_full 'Acta Crystallographica Section C'
_journal_page_first 963
_journal_page_last 965
_journal_paper_doi 10.1107/S0108270192012472
_journal_volume 49
_journal_year 1993
_chemical_formula_moiety 'C2 H10 F4 O3 S1 Zr,H4 O2'
_chemical_formula_structural '[Zr F4 (dmso) (H2O)2 ],2H2O'
_chemical_formula_sum 'C2 H14 F4 O5 S Zr'
_chemical_formula_weight 317.41
_space_group_IT_number 2
_symmetry_cell_setting triclinic
_symmetry_space_group_name_Hall '-P 1'
_symmetry_space_group_name_H-M 'P -1'
_cell_angle_alpha 99.95(2)
_cell_angle_beta 98.76(2)
_cell_angle_gamma 108.61(2)
_cell_formula_units_Z 2
_cell_length_a 7.357(4)
_cell_length_b 8.318(4)
_cell_length_c 9.627(5)
_cell_measurement_reflns_used 38
_cell_measurement_temperature 293
_cell_measurement_theta_max 16
_cell_measurement_theta_min 15
_cell_volume 536.2(5)
_diffrn_ambient_temperature 293
_diffrn_measurement_device 'STOE-Siemens AED2'
_diffrn_measurement_method \q/2\q
_diffrn_radiation_monochromator graphite
_diffrn_radiation_source 'Fine focus Siemens Mo X-ray tube'
_diffrn_radiation_type MoK\a
_diffrn_radiation_wavelength 0.71073
_diffrn_reflns_av_R_equivalents 0.0
_diffrn_reflns_limit_h_max 12
_diffrn_reflns_limit_h_min -12
_diffrn_reflns_limit_k_max 13
_diffrn_reflns_limit_k_min -13
_diffrn_reflns_limit_l_max 15
_diffrn_reflns_limit_l_min 0
_diffrn_reflns_number 5076
_diffrn_reflns_theta_max 36
_diffrn_reflns_theta_min 1
_diffrn_standards_decay_% 5.7
_diffrn_standards_interval_time 60
_diffrn_standards_number 3
_exptl_absorpt_coefficient_mu 1.244
_exptl_absorpt_correction_T_max 0.8601
_exptl_absorpt_correction_T_min 0.7955
_exptl_absorpt_correction_type 'Gaussian (SHELX76; Sheldrick, 1976)'
_exptl_crystal_colour Colourless
_exptl_crystal_density_diffrn 1.966
_exptl_crystal_description Prism
_exptl_crystal_F_000 316
_exptl_crystal_size_max 0.45
_exptl_crystal_size_mid 0.17
_exptl_crystal_size_min 0.13
_refine_diff_density_max 0.687
_refine_diff_density_min -0.501
_refine_ls_extinction_method none
_refine_ls_goodness_of_fit_obs 2.21
_refine_ls_hydrogen_treatment refall
_refine_ls_matrix_type full
_refine_ls_number_constraints 0
_refine_ls_number_parameters 174
_refine_ls_number_reflns 4559
_refine_ls_number_restraints 0
_refine_ls_R_factor_obs 0.021
_refine_ls_shift/esd_max 0.014
_refine_ls_structure_factor_coef F
_refine_ls_weighting_scheme unit
_refine_ls_wR_factor_obs 0.021
_reflns_number_observed 4559
_reflns_number_total 4946
_reflns_observed_criterion I>3.0\s(I)
_cod_data_source_file du1016.cif
_cod_data_source_block zrdmsow
_cod_original_cell_volume 536.15
_cod_database_code 2001709

loop_
_symmetry_equiv_pos_as_xyz
+x,+y,+z
-x,-y,-z

loop_
_atom_site_aniso_label
_atom_site_aniso_U_11
_atom_site_aniso_U_22
_atom_site_aniso_U_33
_atom_site_aniso_U_12
_atom_site_aniso_U_13
_atom_site_aniso_U_23
_atom_site_aniso_type_symbol
Zr 0.01825(5) 0.01866(5) 0.02230(6) 0.00703(4) -0.00129(4) -0.00319(4) Zr
S 0.0286(2) 0.02180(10) 0.0298(2) 0.01180(10) 0.00600(10) 0.00300(10) S
F1 0.0323(5) 0.0377(6) 0.0453(6) 0.0086(4) 0.0085(5) 0.0129(5) F
F2 0.0345(5) 0.0361(5) 0.0413(6) 0.0203(4) -0.0086(4) -0.0169(4) F
F3 0.0350(5) 0.0332(5) 0.0358(5) 0.0189(4) -0.0133(4) -0.0147(4) F
F4 0.0380(6) 0.0482(7) 0.0531(7) 0.0097(5) 0.0151(5) 0.0198(6) F
O1 0.0335(6) 0.0290(5) 0.0372(6) 0.0183(5) -0.0085(5) -0.0096(5) O
O2 0.0318(6) 0.0316(6) 0.0392(7) 0.0177(5) -0.0144(5) -0.0143(5) O
O3 0.0337(6) 0.0384(7) 0.0426(7) 0.0229(5) -0.0158(5) -0.0158(6) O
O4 0.0370(7) 0.0428(8) 0.0449(8) 0.0212(6) 0.0115(6) 0.0117(6) O
O5 0.0284(6) 0.0407(8) 0.0670(10) 0.0132(6) 0.0084(7) -0.0061(7) O
C1 0.0370(10) 0.0460(10) 0.069(2) 0.0272(9) 0.0050(10) 0.0060(10) C
C2 0.0410(10) 0.0305(8) 0.0580(10) 0.0043(7) 0.0060(9) 0.0131(9) C

loop_
_atom_site_label
_atom_site_fract_x
_atom_site_fract_y
_atom_site_fract_z
_atom_site_U_iso_or_equiv
_atom_site_thermal_displace_type
_atom_site_calc_flag
_atom_site_calc_attached_atom
_atom_site_refinement_flags
_atom_site_disorder_group
_atom_site_type_symbol
Zr 0.32138(2) 0.18397(2) 0.26166(5) 0.02130(10) Uani ? ? ? ? Zr
S 0.49163(6) 0.86829(5) 0.13942(4) 0.0265(2) Uani ? ? ? ? S
F1 0.4827(2) 0.3406(2) 0.15660(10) 0.0390(9) Uani ? ? ? ? F
F2 0.2888(2) 0.38870(10) 0.39250(10) 0.0407(8) Uani ? ? ? ? F
F3 0.1903(2) -0.00550(10) 0.07800(10) 0.0384(8) Uani ? ? ? ? F
F4 0.1623(2) 0.0409(2) 0.37630(10) 0.0460(10) Uani ? ? ? ? F
O1 0.5011(2) 0.0202(2) 0.26030(10) 0.0356(9) Uani ? ? ? ? O
O2 0.5843(2) 0.2977(2) 0.4437(2) 0.0381(9) Uani ? ? ? ? O
O3 0.0568(2) 0.2259(2) 0.1546(2) 0.0420(10) Uani ? ? ? ? O
O4 0.0636(2) 0.7451(2) 0.4741(2) 0.0390(10) Uani ? ? ? ? O
O5 0.8918(2) 0.4581(2) 0.2272(2) 0.0480(10) Uani ? ? ? ? O
C1 0.6967(3) 0.8153(3) 0.2116(3) 0.050(2) Uani ? ? ? ? C
C2 0.3011(3) 0.6822(3) 0.1562(3) 0.046(2) Uani ? ? ? ? C
H1 0.673(5) 0.790(4) 0.309(4) 0.080(10) Uiso ? ? ? ? H
H2 0.700(5) 0.715(4) 0.139(4) 0.080(10) Uiso ? ? ? ? H
H3 0.812(6) 0.900(5) 0.198(4) 0.100(10) Uiso ? ? ? ? H
H4 0.177(5) 0.697(4) 0.135(3) 0.070(9) Uiso ? ? ? ? H
H5 0.309(4) 0.572(4) 0.095(3) 0.067(9) Uiso ? ? ? ? H
H6 0.329(5) 0.679(4) 0.250(4) 0.070(10) Uiso ? ? ? ? H
H21 0.680(5) 0.268(4) 0.459(3) 0.073(9) Uiso ? ? ? ? H
H22 0.607(5) 0.377(4) 0.494(3) 0.070(10) Uiso ? ? ? ? H
H31 0.002(5) 0.296(4) 0.187(3) 0.080(10) Uiso ? ? ? ? H
H32 -0.012(5) 0.165(4) 0.073(4) 0.090(10) Uiso ? ? ? ? H
H41 -0.010(5) 0.752(4) 0.539(4) 0.080(10) Uiso ? ? ? ? H
H42 0.092(5) 0.829(4) 0.454(4) 0.070(10) Uiso ? ? ? ? H
H51 0.778(5) 0.423(4) 0.219(3) 0.070(10) Uiso ? ? ? ? H
H52 0.923(5) 0.537(5) 0.317(4) 0.090(10) Uiso ? ? ? ? H

loop_
_atom_type_symbol
_atom_type_description
_atom_type_scat_dispersion_real
_atom_type_scat_dispersion_imag
_atom_type_scat_source
Zr Zr4+ -2.965 0.560 International_Tables_Vol_IV_Table_2.2B
F F1- 0.014 0.010 International_Tables_Vol_IV_Table_2.2B
S S 0.110 0.124 International_Tables_Vol_IV_Table_2.2B
C C 0.002 0.002 International_Tables_Vol_IV_Table_2.2B
H H 0.0 0.0 International_Tables_Vol_IV_Table_2.2B
O O 0.008 0.006 International_Tables_Vol_IV_Table_2.2B

loop_
_geom_angle_atom_site_label_1
_geom_angle_atom_site_label_2
_geom_angle_atom_site_label_3
_geom_angle_site_symmetry_1
_geom_angle_site_symmetry_2
_geom_angle_site_symmetry_3
_geom_angle
_geom_angle_publ_flag
F4 Zr F1 . . . 176.32(5) yes
F4 Zr F3 . . . 91.70(5) yes
F4 Zr F2 . . . 84.50(5) yes
F4 Zr O1 . . . 88.87(6) yes
F4 Zr O3 . . . 90.25(6) yes
F4 Zr O2 . . . 92.60(5) yes
F1 Zr F3 . . . 91.67(5) yes
F1 Zr F2 . . . 91.92(5) yes
F1 Zr O1 . . . 93.39(5) yes
F1 Zr O3 . . . 89.42(6) yes
F1 Zr O2 . . . 85.52(5) yes
F3 Zr F2 . . . 143.02(5) yes
F3 Zr O1 . . . 75.89(5) yes
F3 Zr O3 . . . 71.43(5) yes
F3 Zr O2 . . . 144.27(6) yes
F2 Zr O1 . . . 140.51(4) yes
F2 Zr O3 . . . 71.82(5) yes
F2 Zr O2 . . . 72.71(5) yes
O1 Zr O3 . . . 147.27(5) yes
O1 Zr O2 . . . 68.76(5) yes
O3 Zr O2 . . . 143.95(6) yes
O1 S C2 1_565 . . 105.80(10) yes
O1 S C1 1_565 . . 102.20(10) yes
C2 S C1 . . . 98.40(10) yes
H2 C1 H1 . . . 115(3) no
H3 C1 H1 . . . 125(3) no
H3 C1 H2 . . . 96(3) no
H5 C2 H4 . . . 115(2) no
H6 C2 H4 . . . 109(3) no
H6 C2 H5 . . . 108(2) no
H22 O2 H21 . . . 106(3) no
H32 O3 H31 . . . 108(3) no
H42 O4 H41 . . . 107(4) no
H42 O4 H21 . . . 101(3) no
H42 O4 H52 . . 1_455 116(3) no
H41 O4 H21 . . . 118(2) no
H41 O4 H52 . . 1_455 110(2) no
H21 O4 H52 . . 1_455 106(2) no
H51 O5 H52 . . . 98(3) no
H51 O5 H31 . . 1_655 116(3) no
H52 O5 H31 . . 1_655 124(3) no
O2 H22 F2 . . . 166(3) no
O3 H31 O5 . . . 168(4) no
O3 H32 F3 . . 1_455 170(3) no
O4 H42 F4 . . 2_665 174(4) no
O5 H51 F1 . . 1_565 169(4) no
O5 H52 O4 . . 1_655 160(3) no

loop_
_geom_bond_atom_site_label_1
_geom_bond_atom_site_label_2
_geom_bond_site_symmetry_1
_geom_bond_site_symmetry_2
_geom_bond_distance
_geom_bond_publ_flag
Zr F4 . . 1.9900(10) yes
Zr F1 . . 1.9910(10) yes
Zr F3 . . 2.0220(10) yes
Zr F2 . . 2.0390(10) yes
Zr O1 . . 2.180(2) yes
Zr O3 . . 2.218(2) yes
Zr O2 . . 2.2210(10) yes
S O1 . 1_565 1.5390(10) yes
S C2 . . 1.777(2) yes
S C1 . . 1.779(3) yes
C1 H1 . . 1.02(3) no
C1 H2 . . 1.00(3) no
C1 H3 . . 0.96(4) no
C2 H4 . . 0.96(3) no
C2 H5 . . 1.02(3) no
C2 H6 . . 0.91(3) no
F1 H51 . . 2.01(3) no
F2 H22 . . 1.91(3) no
F3 H32 . 2_555 1.80(3) no
F4 H42 . 1_545 1.98(4) no
O2 H22 . . 0.70(3) no
O2 H21 . . 0.82(4) no
O3 H32 . . 0.84(3) no
O3 H31 . . 0.85(4) no
O4 H42 . . 0.73(4) no
O4 H41 . . 0.89(4) no
O4 H21 . . 1.94(4) no
O4 H52 . 1_455 1.96(3) no
O5 H51 . . 0.78(3) no
O5 H52 . . 0.94(3) no
O5 H31 1_655 . 1.80(4) no
